data_4081162
loop_
_publ_author_name
'Green, Katy'
'Gauthier, Nicolas'
'Sahnoune, Hiba'
'Argouarch, Gilles'
'Toupet, Loic'
'Costuas, Karine'
'Bondon, Arnaud'
'Fabre, Bruno'
'Halet, Jean-Fran\,cois'
'Paul, Fr\'ed\'eric'

_publ_section_title
;
 Synthesis and Characterization of Redox-Active Mononuclear
 Fe(\k2-dppe)(\h5-C5Me5)-Terminated \p-Conjugated Wires
;
_journal_issue 15
_journal_name_full Organometallics
_journal_page_first 4366
_journal_paper_doi 10.1021/om400515g
_journal_volume 32
_journal_year 2013
_chemical_formula_sum 'C46 H44 Fe P2'
_chemical_formula_weight 714.60
_chemical_name_systematic
;
 ?
;
_space_group_IT_number 14
_symmetry_cell_setting monoclinic
_symmetry_space_group_name_Hall '-P 2yn'
_symmetry_space_group_name_H-M 'P 1 21/n 1'
_atom_sites_solution_hydrogens geom
_atom_sites_solution_primary direct
_atom_sites_solution_secondary difmap
_audit_creation_method SHELXL-97
_cell_angle_alpha 90.00
_cell_angle_beta 103.020(10)
_cell_angle_gamma 90.00
_cell_formula_units_Z 4
_cell_length_a 15.854(2)
_cell_length_b 11.8270(10)
_cell_length_c 20.138(2)
_cell_measurement_temperature 110(2)
_cell_volume 3678.9(7)
_computing_cell_refinement 'CrysAlis RED, Oxford Diffraction Ltd.,Version 1.171.26'
_computing_data_collection 'CrysAlis CCD, Oxford Diffraction Ltd.,Version 1.171.26'
_computing_data_reduction 'CrysAlis RED, Oxford Diffraction Ltd.,Version 1.171.26'
_computing_molecular_graphics 'PLATON_(Spek, 1998)'
_computing_publication_material 'SHELXL-97 (Sheldrick, 1997)'
_computing_structure_refinement 'SHELXL-97 (Sheldrick, 1997)'
_computing_structure_solution 'SIR-97_(Altomare & al., 1998)'
_diffrn_ambient_temperature 110(2)
_diffrn_detector_area_resol_mean 19.64
_diffrn_measured_fraction_theta_full 0.999
_diffrn_measured_fraction_theta_max 0.999
_diffrn_measurement_device_type 'CCD Saphire 3 Xcalibur'
_diffrn_measurement_method 'omega scan'
_diffrn_radiation_monochromator graphite
_diffrn_radiation_source 'fine-focus sealed tube'
_diffrn_radiation_type MoK\a
_diffrn_radiation_wavelength 0.71069
_diffrn_reflns_av_R_equivalents 0.0495
_diffrn_reflns_av_sigmaI/netI 0.0490
_diffrn_reflns_limit_h_max 20
_diffrn_reflns_limit_h_min -20
_diffrn_reflns_limit_k_max 15
_diffrn_reflns_limit_k_min -15
_diffrn_reflns_limit_l_max 25
_diffrn_reflns_limit_l_min -25
_diffrn_reflns_number 48211
_diffrn_reflns_theta_full 27.00
_diffrn_reflns_theta_max 27.00
_diffrn_reflns_theta_min 2.70
_exptl_absorpt_coefficient_mu 0.529
_exptl_absorpt_correction_type none
_exptl_crystal_colour red
_exptl_crystal_density_diffrn 1.290
_exptl_crystal_density_method 'not measured'
_exptl_crystal_description prism
_exptl_crystal_F_000 1504
_exptl_crystal_size_max 0.18
_exptl_crystal_size_mid 0.18
_exptl_crystal_size_min 0.15
_refine_diff_density_max 0.700
_refine_diff_density_min -0.340
_refine_diff_density_rms 0.057
_refine_ls_extinction_method none
_refine_ls_goodness_of_fit_ref 0.942
_refine_ls_hydrogen_treatment constr
_refine_ls_matrix_type full
_refine_ls_number_parameters 447
_refine_ls_number_reflns 8027
_refine_ls_number_restraints 0
_refine_ls_restrained_S_all 0.942
_refine_ls_R_factor_all 0.0615
_refine_ls_R_factor_gt 0.0344
_refine_ls_shift/su_max 0.001
_refine_ls_shift/su_mean 0.000
_refine_ls_structure_factor_coef Fsqd
_refine_ls_weighting_details 'calc w=1/[\s^2^(Fo^2^)+(0.0544P)^2^+0.0000P] where P=(Fo^2^+2Fc^2^)/3'
_refine_ls_weighting_scheme calc
_refine_ls_wR_factor_gt 0.0836
_refine_ls_wR_factor_ref 0.0899
_reflns_number_gt 5575
_reflns_number_total 8027
_reflns_threshold_expression >2sigma(I)
_cod_data_source_file om400515g_si_002.cif
_cod_data_source_block 2
_cod_depositor_comments
;
The following automatic conversions were performed:

'_symmetry_cell_setting' value 'Monoclinic' changed to 'monoclinic'
according to /home/saulius/struct/CIF-dictionaries/cif_core.dic
dictionary named 'cif_core.dic' version 2.4.2 from 2011-04-26.

Automatic conversion script
Id: cif_fix_values 1891 2012-01-12 08:04:46Z andrius 
;
_cod_original_sg_symbol_H-M P21/n
_cod_database_code 4081162

loop_
_symmetry_equiv_pos_as_xyz
'x, y, z'
'-x+1/2, y+1/2, -z+1/2'
'-x, -y, -z'
'x-1/2, -y-1/2, z-1/2'

loop_
_atom_site_label
_atom_site_type_symbol
_atom_site_fract_x
_atom_site_fract_y
_atom_site_fract_z
_atom_site_U_iso_or_equiv
_atom_site_adp_type
_atom_site_occupancy
_atom_site_symmetry_multiplicity
_atom_site_calc_flag
_atom_site_refinement_flags
Fe1 Fe 0.693546(16) 0.20088(2) -0.087939(14) 0.01725(8) Uani 1 1 d .
P1 P 0.68766(3) 0.14107(4) 0.01336(3) 0.01944(12) Uani 1 1 d .
P2 P 0.65712(3) 0.02935(4) -0.12093(3) 0.01799(11) Uani 1 1 d .
C1 C 0.70570(12) 0.29632(16) -0.17288(10) 0.0213(4) Uani 1 1 d .
C2 C 0.78136(12) 0.22832(16) -0.15188(10) 0.0205(4) Uani 1 1 d .
C3 C 0.82197(12) 0.25778(16) -0.08334(10) 0.0205(4) Uani 1 1 d .
C4 C 0.77225(12) 0.34732(16) -0.06293(10) 0.0219(4) Uani 1 1 d .
C5 C 0.70188(12) 0.37204(16) -0.11819(11) 0.0228(4) Uani 1 1 d .
C6 C 0.64402(13) 0.29690(18) -0.24083(10) 0.0276(5) Uani 1 1 d .
H6A H 0.5851 0.3093 -0.2348 0.041 Uiso 1 1 calc R
H6B H 0.6468 0.2241 -0.2634 0.041 Uiso 1 1 calc R
H6C H 0.6597 0.3577 -0.2689 0.041 Uiso 1 1 calc R
C7 C 0.81921(13) 0.15277(18) -0.19792(10) 0.0260(5) Uani 1 1 d .
H7A H 0.8504 0.0902 -0.1713 0.039 Uiso 1 1 calc R
H7B H 0.8593 0.1965 -0.2185 0.039 Uiso 1 1 calc R
H7C H 0.7725 0.1225 -0.2339 0.039 Uiso 1 1 calc R
C8 C 0.91009(12) 0.22144(17) -0.04393(11) 0.0256(5) Uani 1 1 d .
H8A H 0.9067 0.1995 0.0023 0.038 Uiso 1 1 calc R
H8B H 0.9510 0.2843 -0.0417 0.038 Uiso 1 1 calc R
H8C H 0.9300 0.1569 -0.0668 0.038 Uiso 1 1 calc R
C9 C 0.79958(13) 0.41574(18) 0.00114(11) 0.0292(5) Uani 1 1 d .
H9A H 0.8388 0.3708 0.0358 0.044 Uiso 1 1 calc R
H9B H 0.7484 0.4368 0.0180 0.044 Uiso 1 1 calc R
H9C H 0.8294 0.4843 -0.0085 0.044 Uiso 1 1 calc R
C10 C 0.63755(13) 0.46582(18) -0.12227(12) 0.0308(5) Uani 1 1 d .
H10A H 0.5788 0.4346 -0.1338 0.046 Uiso 1 1 calc R
H10B H 0.6447 0.5198 -0.1575 0.046 Uiso 1 1 calc R
H10C H 0.6470 0.5045 -0.0782 0.046 Uiso 1 1 calc R
C11 C 0.62276(13) 0.00839(19) 0.00534(11) 0.0292(5) Uani 1 1 d .
H11A H 0.6601 -0.0541 0.0277 0.035 Uiso 1 1 calc R
H11B H 0.5752 0.0180 0.0294 0.035 Uiso 1 1 calc R
C12 C 0.58448(12) -0.02322(16) -0.06864(10) 0.0209(4) Uani 1 1 d .
H12A H 0.5264 0.0110 -0.0840 0.025 Uiso 1 1 calc R
H12B H 0.5785 -0.1064 -0.0732 0.025 Uiso 1 1 calc R
C13 C 0.78805(12) 0.10191(17) 0.07485(10) 0.0208(4) Uani 1 1 d .
C14 C 0.82479(14) -0.00561(18) 0.07556(11) 0.0285(5) Uani 1 1 d .
H14 H 0.7950 -0.0627 0.0462 0.034 Uiso 1 1 calc R
C15 C 0.90403(15) -0.0300(2) 0.11849(11) 0.0365(6) Uani 1 1 d .
H15 H 0.9279 -0.1037 0.1184 0.044 Uiso 1 1 calc R
C16 C 0.94843(14) 0.0513(2) 0.16115(12) 0.0357(5) Uani 1 1 d .
H16 H 1.0029 0.0342 0.1903 0.043 Uiso 1 1 calc R
C17 C 0.91347(13) 0.1577(2) 0.16143(11) 0.0309(5) Uani 1 1 d .
H17 H 0.9443 0.2146 0.1904 0.037 Uiso 1 1 calc R
C18 C 0.83341(13) 0.18231(18) 0.11956(11) 0.0270(5) Uani 1 1 d .
H18 H 0.8091 0.2553 0.1214 0.032 Uiso 1 1 calc R
C19 C 0.63465(12) 0.22577(18) 0.06869(10) 0.0252(5) Uani 1 1 d .
C20 C 0.62725(14) 0.18140(19) 0.13178(11) 0.0318(5) Uani 1 1 d .
H20 H 0.6522 0.1101 0.1463 0.038 Uiso 1 1 calc R
C21 C 0.58374(15) 0.2409(2) 0.17303(12) 0.0396(6) Uani 1 1 d .
H21 H 0.5785 0.2103 0.2155 0.048 Uiso 1 1 calc R
C22 C 0.54804(16) 0.3452(2) 0.15208(12) 0.0423(6) Uani 1 1 d .
H22 H 0.5183 0.3862 0.1804 0.051 Uiso 1 1 calc R
C23 C 0.55530(15) 0.3901(2) 0.09029(12) 0.0383(6) Uani 1 1 d .
H23 H 0.5306 0.4618 0.0763 0.046 Uiso 1 1 calc R
C24 C 0.59858(13) 0.33085(18) 0.04841(11) 0.0282(5) Uani 1 1 d .
H24 H 0.6035 0.3621 0.0060 0.034 Uiso 1 1 calc R
C25 C 0.59655(12) 0.00784(16) -0.20887(10) 0.0201(4) Uani 1 1 d .
C26 C 0.51027(12) 0.04349(17) -0.22893(10) 0.0243(4) Uani 1 1 d .
H26 H 0.4815 0.0718 -0.1958 0.029 Uiso 1 1 calc R
C27 C 0.46649(13) 0.03790(18) -0.29655(11) 0.0285(5) Uani 1 1 d .
H27 H 0.4078 0.0614 -0.3093 0.034 Uiso 1 1 calc R
C28 C 0.50763(14) -0.00163(18) -0.34571(11) 0.0308(5) Uani 1 1 d .
H28 H 0.4775 -0.0045 -0.3922 0.037 Uiso 1 1 calc R
C29 C 0.59296(14) -0.03695(18) -0.32671(11) 0.0284(5) Uani 1 1 d .
H29 H 0.6216 -0.0639 -0.3602 0.034 Uiso 1 1 calc R
C30 C 0.63642(12) -0.03309(17) -0.25918(10) 0.0236(4) Uani 1 1 d .
H30 H 0.6946 -0.0588 -0.2467 0.028 Uiso 1 1 calc R
C31 C 0.73774(12) -0.08518(16) -0.10963(10) 0.0197(4) Uani 1 1 d .
C32 C 0.71569(13) -0.19840(17) -0.12387(10) 0.0242(4) Uani 1 1 d .
H32 H 0.6572 -0.2182 -0.1431 0.029 Uiso 1 1 calc R
C33 C 0.77841(14) -0.28193(18) -0.11010(11) 0.0295(5) Uani 1 1 d .
H33 H 0.7626 -0.3587 -0.1198 0.035 Uiso 1 1 calc R
C34 C 0.86432(14) -0.25427(18) -0.08226(11) 0.0285(5) Uani 1 1 d .
H34 H 0.9071 -0.3119 -0.0731 0.034 Uiso 1 1 calc R
C35 C 0.88715(13) -0.14335(18) -0.06804(10) 0.0263(5) Uani 1 1 d .
H35 H 0.9458 -0.1240 -0.0492 0.032 Uiso 1 1 calc R
C36 C 0.82393(12) -0.05917(17) -0.08133(10) 0.0216(4) Uani 1 1 d .
H36 H 0.8400 0.0173 -0.0709 0.026 Uiso 1 1 calc R
C37 C 0.57302(12) 0.22667(16) -0.10054(10) 0.0207(4) Uani 1 1 d .
C38 C 0.49714(12) 0.25322(17) -0.10901(10) 0.0233(4) Uani 1 1 d .
C39 C 0.41069(12) 0.29516(17) -0.11543(10) 0.0237(4) Uani 1 1 d .
C40 C 0.36552(13) 0.27541(17) -0.06412(12) 0.0286(5) Uani 1 1 d .
H40 H 0.3926 0.2338 -0.0247 0.034 Uiso 1 1 calc R
C41 C 0.28221(14) 0.31560(19) -0.07003(13) 0.0360(6) Uani 1 1 d .
H41 H 0.2513 0.2978 -0.0361 0.043 Uiso 1 1 calc R
C42 C 0.24350(14) 0.3824(2) -0.12595(12) 0.0395(6) Uani 1 1 d .
H42 H 0.1856 0.4078 -0.1307 0.047 Uiso 1 1 calc R
C43 C 0.28992(14) 0.4121(2) -0.17508(12) 0.0351(5) Uani 1 1 d .
C44 C 0.37192(13) 0.3645(2) -0.17029(11) 0.0331(5) Uani 1 1 d .
H44 H 0.4021 0.3796 -0.2051 0.040 Uiso 1 1 calc R
C45 C 0.25699(16) 0.4949(2) -0.22770(13) 0.0423(6) Uani 1 1 d .
C46 C 0.23231(17) 0.5667(3) -0.26898(15) 0.0540(7) Uani 1 1 d .
H46 H 0.2126 0.6239 -0.3019 0.065 Uiso 1 1 calc R

loop_
_atom_site_aniso_label
_atom_site_aniso_U_11
_atom_site_aniso_U_22
_atom_site_aniso_U_33
_atom_site_aniso_U_23
_atom_site_aniso_U_13
_atom_site_aniso_U_12
Fe1 0.01304(13) 0.01871(14) 0.01968(15) 0.00039(12) 0.00299(11) 0.00080(11)
P1 0.0160(2) 0.0221(3) 0.0202(3) -0.0008(2) 0.0041(2) 0.0010(2)
P2 0.0137(2) 0.0196(2) 0.0207(3) -0.0008(2) 0.00403(19) 0.00045(19)
C1 0.0173(9) 0.0225(10) 0.0232(11) 0.0047(9) 0.0025(8) -0.0021(8)
C2 0.0163(9) 0.0233(10) 0.0226(11) 0.0021(8) 0.0056(8) -0.0021(8)
C3 0.0149(9) 0.0220(10) 0.0239(11) 0.0020(9) 0.0031(8) -0.0021(8)
C4 0.0191(9) 0.0205(10) 0.0259(11) -0.0012(9) 0.0043(8) -0.0040(8)
C5 0.0184(9) 0.0197(10) 0.0300(12) 0.0033(9) 0.0050(8) -0.0028(8)
C6 0.0220(10) 0.0334(12) 0.0250(11) 0.0079(10) 0.0004(9) -0.0004(9)
C7 0.0242(10) 0.0301(11) 0.0253(11) -0.0002(9) 0.0088(9) -0.0013(9)
C8 0.0160(9) 0.0305(12) 0.0294(12) 0.0025(9) 0.0028(8) -0.0014(8)
C9 0.0289(11) 0.0257(11) 0.0316(12) -0.0052(10) 0.0036(9) -0.0048(9)
C10 0.0225(10) 0.0232(11) 0.0451(14) 0.0061(10) 0.0046(10) 0.0015(8)
C11 0.0257(11) 0.0365(12) 0.0260(12) 0.0001(10) 0.0071(9) -0.0083(9)
C12 0.0156(9) 0.0220(10) 0.0257(11) 0.0007(9) 0.0058(8) -0.0008(8)
C13 0.0196(9) 0.0256(10) 0.0184(10) 0.0021(9) 0.0066(8) 0.0005(8)
C14 0.0302(11) 0.0316(12) 0.0230(11) -0.0036(9) 0.0047(9) 0.0050(9)
C15 0.0371(13) 0.0410(14) 0.0314(13) 0.0045(11) 0.0081(11) 0.0208(11)
C16 0.0219(10) 0.0540(15) 0.0293(13) 0.0057(12) 0.0019(10) 0.0056(10)
C17 0.0247(10) 0.0411(13) 0.0237(12) 0.0023(10) -0.0013(9) -0.0089(10)
C18 0.0273(11) 0.0269(11) 0.0251(11) 0.0032(9) 0.0024(9) -0.0022(9)
C19 0.0188(10) 0.0329(12) 0.0238(11) -0.0029(9) 0.0045(8) 0.0045(8)
C20 0.0330(12) 0.0369(13) 0.0271(12) 0.0012(10) 0.0100(10) 0.0090(10)
C21 0.0427(14) 0.0495(15) 0.0299(13) -0.0021(12) 0.0148(11) 0.0079(12)
C22 0.0448(14) 0.0490(15) 0.0360(14) -0.0099(12) 0.0155(12) 0.0140(12)
C23 0.0407(13) 0.0360(13) 0.0375(14) -0.0056(11) 0.0073(11) 0.0151(10)
C24 0.0273(11) 0.0309(12) 0.0250(12) -0.0038(10) 0.0030(9) 0.0047(9)
C25 0.0186(9) 0.0182(10) 0.0224(10) -0.0009(8) 0.0022(8) -0.0014(7)
C26 0.0203(10) 0.0242(10) 0.0271(12) -0.0031(9) 0.0024(9) -0.0007(8)
C27 0.0214(10) 0.0275(11) 0.0324(12) -0.0022(10) -0.0028(9) 0.0012(9)
C28 0.0318(11) 0.0306(12) 0.0250(12) -0.0028(10) -0.0040(9) 0.0015(9)
C29 0.0324(11) 0.0281(11) 0.0235(11) -0.0048(9) 0.0036(9) 0.0048(9)
C30 0.0204(9) 0.0236(10) 0.0256(11) -0.0008(9) 0.0026(8) 0.0033(8)
C31 0.0186(9) 0.0244(10) 0.0165(10) 0.0012(8) 0.0046(8) 0.0037(8)
C32 0.0230(10) 0.0252(11) 0.0240(11) -0.0004(9) 0.0044(8) -0.0015(8)
C33 0.0368(12) 0.0219(11) 0.0299(12) 0.0018(9) 0.0077(10) 0.0032(9)
C34 0.0316(11) 0.0284(11) 0.0255(12) 0.0038(10) 0.0060(9) 0.0125(9)
C35 0.0188(10) 0.0351(12) 0.0233(11) 0.0025(10) 0.0012(8) 0.0064(9)
C36 0.0206(9) 0.0239(10) 0.0200(10) -0.0014(9) 0.0036(8) 0.0021(8)
C37 0.0214(10) 0.0202(10) 0.0195(10) -0.0008(8) 0.0023(8) 0.0000(8)
C38 0.0204(10) 0.0218(10) 0.0269(11) -0.0035(9) 0.0038(8) -0.0001(8)
C39 0.0175(9) 0.0232(10) 0.0292(11) -0.0073(9) 0.0028(8) 0.0020(8)
C40 0.0264(11) 0.0247(11) 0.0356(13) 0.0064(10) 0.0086(10) 0.0030(9)
C41 0.0302(11) 0.0327(12) 0.0507(15) 0.0043(11) 0.0212(11) 0.0055(10)
C42 0.0224(11) 0.0536(15) 0.0425(15) -0.0019(12) 0.0069(10) 0.0132(10)
C43 0.0291(11) 0.0449(14) 0.0303(13) 0.0007(11) 0.0045(10) 0.0089(10)
C44 0.0267(11) 0.0489(14) 0.0238(12) -0.0022(11) 0.0061(9) 0.0076(10)
C45 0.0342(13) 0.0484(15) 0.0428(15) 0.0040(13) 0.0056(11) 0.0062(11)
C46 0.0448(16) 0.0604(18) 0.0535(18) 0.0161(15) 0.0039(13) 0.0074(14)

loop_
_atom_type_symbol
_atom_type_description
_atom_type_scat_dispersion_real
_atom_type_scat_dispersion_imag
_atom_type_scat_source
C C 0.0033 0.0016 'International Tables Vol C Tables 4.2.6.8 and 6.1.1.4'
H H 0.0000 0.0000 'International Tables Vol C Tables 4.2.6.8 and 6.1.1.4'
P P 0.1023 0.0942 'International Tables Vol C Tables 4.2.6.8 and 6.1.1.4'
Fe Fe 0.3463 0.8444 'International Tables Vol C Tables 4.2.6.8 and 6.1.1.4'

loop_
_geom_angle_atom_site_label_1
_geom_angle_atom_site_label_2
_geom_angle_atom_site_label_3
_geom_angle
C37 Fe1 C1 94.56(8)
C37 Fe1 C2 132.33(8)
C1 Fe1 C2 39.54(7)
C37 Fe1 C3 151.85(8)
C1 Fe1 C3 66.53(7)
C2 Fe1 C3 39.28(7)
C37 Fe1 C5 86.23(8)
C1 Fe1 C5 39.64(8)
C2 Fe1 C5 65.75(7)
C3 Fe1 C5 65.83(7)
C37 Fe1 C4 114.87(8)
C1 Fe1 C4 66.27(8)
C2 Fe1 C4 65.76(7)
C3 Fe1 C4 39.41(7)
C5 Fe1 C4 38.92(7)
C37 Fe1 P2 85.34(6)
C1 Fe1 P2 108.70(6)
C2 Fe1 P2 97.05(5)
C3 Fe1 P2 119.66(6)
C5 Fe1 P2 146.19(6)
C4 Fe1 P2 159.07(5)
C37 Fe1 P1 85.59(6)
C1 Fe1 P1 165.94(6)
C2 Fe1 P1 142.08(6)
C3 Fe1 P1 107.71(6)
C5 Fe1 P1 126.53(6)
C4 Fe1 P1 100.90(6)
P2 Fe1 P1 85.34(2)
C19 P1 C13 99.99(9)
C19 P1 C11 101.11(9)
C13 P1 C11 102.89(10)
C19 P1 Fe1 120.82(7)
C13 P1 Fe1 119.85(6)
C11 P1 Fe1 109.35(7)
C25 P2 C12 104.33(9)
C25 P2 C31 102.44(9)
C12 P2 C31 100.82(9)
C25 P2 Fe1 118.08(6)
C12 P2 Fe1 107.39(7)
C31 P2 Fe1 121.34(7)
C2 C1 C5 107.64(17)
C2 C1 C6 127.44(18)
C5 C1 C6 124.77(18)
C2 C1 Fe1 71.34(11)
C5 C1 Fe1 71.41(11)
C6 C1 Fe1 126.14(13)
C1 C2 C3 108.35(17)
C1 C2 C7 125.22(18)
C3 C2 C7 125.73(17)
C1 C2 Fe1 69.12(10)
C3 C2 Fe1 70.48(10)
C7 C2 Fe1 133.56(14)
C2 C3 C4 107.43(16)
C2 C3 C8 127.05(18)
C4 C3 C8 124.35(18)
C2 C3 Fe1 70.24(10)
C4 C3 Fe1 70.34(10)
C8 C3 Fe1 134.29(14)
C5 C4 C3 108.27(17)
C5 C4 C9 125.95(18)
C3 C4 C9 124.97(18)
C5 C4 Fe1 70.50(11)
C3 C4 Fe1 70.25(11)
C9 C4 Fe1 133.02(14)
C4 C5 C1 108.23(17)
C4 C5 C10 127.02(19)
C1 C5 C10 124.61(19)
C4 C5 Fe1 70.58(11)
C1 C5 Fe1 68.96(11)
C10 C5 Fe1 129.47(14)
C1 C6 H6A 109.5
C1 C6 H6B 109.5
H6A C6 H6B 109.5
C1 C6 H6C 109.5
H6A C6 H6C 109.5
H6B C6 H6C 109.5
C2 C7 H7A 109.5
C2 C7 H7B 109.5
H7A C7 H7B 109.5
C2 C7 H7C 109.5
H7A C7 H7C 109.5
H7B C7 H7C 109.5
C3 C8 H8A 109.5
C3 C8 H8B 109.5
H8A C8 H8B 109.5
C3 C8 H8C 109.5
H8A C8 H8C 109.5
H8B C8 H8C 109.5
C4 C9 H9A 109.5
C4 C9 H9B 109.5
H9A C9 H9B 109.5
C4 C9 H9C 109.5
H9A C9 H9C 109.5
H9B C9 H9C 109.5
C5 C10 H10A 109.5
C5 C10 H10B 109.5
H10A C10 H10B 109.5
C5 C10 H10C 109.5
H10A C10 H10C 109.5
H10B C10 H10C 109.5
C12 C11 P1 112.46(14)
C12 C11 H11A 109.1
P1 C11 H11A 109.1
C12 C11 H11B 109.1
P1 C11 H11B 109.1
H11A C11 H11B 107.8
C11 C12 P2 108.35(13)
C11 C12 H12A 110.0
P2 C12 H12A 110.0
C11 C12 H12B 110.0
P2 C12 H12B 110.0
H12A C12 H12B 108.4
C18 C13 C14 117.47(18)
C18 C13 P1 120.33(15)
C14 C13 P1 122.05(15)
C15 C14 C13 120.9(2)
C15 C14 H14 119.6
C13 C14 H14 119.6
C16 C15 C14 120.6(2)
C16 C15 H15 119.7
C14 C15 H15 119.7
C17 C16 C15 119.6(2)
C17 C16 H16 120.2
C15 C16 H16 120.2
C16 C17 C18 120.2(2)
C16 C17 H17 119.9
C18 C17 H17 119.9
C17 C18 C13 121.2(2)
C17 C18 H18 119.4
C13 C18 H18 119.4
C24 C19 C20 119.17(18)
C24 C19 P1 121.56(16)
C20 C19 P1 119.22(15)
C21 C20 C19 120.5(2)
C21 C20 H20 119.8
C19 C20 H20 119.8
C22 C21 C20 119.7(2)
C22 C21 H21 120.2
C20 C21 H21 120.2
C23 C22 C21 120.4(2)
C23 C22 H22 119.8
C21 C22 H22 119.8
C22 C23 C24 120.4(2)
C22 C23 H23 119.8
C24 C23 H23 119.8
C19 C24 C23 119.9(2)
C19 C24 H24 120.0
C23 C24 H24 120.0
C30 C25 C26 117.87(18)
C30 C25 P2 121.68(14)
C26 C25 P2 120.13(14)
C27 C26 C25 120.67(19)
C27 C26 H26 119.7
C25 C26 H26 119.7
C28 C27 C26 120.50(19)
C28 C27 H27 119.8
C26 C27 H27 119.8
C27 C28 C29 119.5(2)
C27 C28 H28 120.2
C29 C28 H28 120.2
C30 C29 C28 120.1(2)
C30 C29 H29 119.9
C28 C29 H29 119.9
C29 C30 C25 121.29(18)
C29 C30 H30 119.4
C25 C30 H30 119.4
C36 C31 C32 118.25(17)
C36 C31 P2 118.58(15)
C32 C31 P2 123.03(14)
C33 C32 C31 120.49(19)
C33 C32 H32 119.8
C31 C32 H32 119.8
C32 C33 C34 120.5(2)
C32 C33 H33 119.8
C34 C33 H33 119.8
C35 C34 C33 119.80(19)
C35 C34 H34 120.1
C33 C34 H34 120.1
C34 C35 C36 119.82(19)
C34 C35 H35 120.1
C36 C35 H35 120.1
C31 C36 C35 121.17(19)
C31 C36 H36 119.4
C35 C36 H36 119.4
C38 C37 Fe1 174.30(18)
C37 C38 C39 174.1(2)
C44 C39 C40 118.16(18)
C44 C39 C38 120.89(19)
C40 C39 C38 120.75(19)
C41 C40 C39 121.0(2)
C41 C40 H40 119.5
C39 C40 H40 119.5
C40 C41 C42 120.0(2)
C40 C41 H41 120.0
C42 C41 H41 120.0
C41 C42 C43 120.3(2)
C41 C42 H42 119.9
C43 C42 H42 119.9
C44 C43 C42 118.5(2)
C44 C43 C45 119.8(2)
C42 C43 C45 121.6(2)
C43 C44 C39 121.7(2)
C43 C44 H44 119.2
C39 C44 H44 119.2
C46 C45 C43 176.9(3)
C45 C46 H46 180.0

loop_
_geom_bond_atom_site_label_1
_geom_bond_atom_site_label_2
_geom_bond_distance
Fe1 C37 1.8948(19)
Fe1 C1 2.0941(19)
Fe1 C2 2.1234(18)
Fe1 C3 2.1265(18)
Fe1 C5 2.1267(19)
Fe1 C4 2.1277(19)
Fe1 P2 2.1720(6)
Fe1 P1 2.1810(6)
P1 C19 1.837(2)
P1 C13 1.842(2)
P1 C11 1.863(2)
P2 C25 1.832(2)
P2 C12 1.8353(18)
P2 C31 1.8410(19)
C1 C2 1.427(3)
C1 C5 1.431(3)
C1 C6 1.492(3)
C2 C3 1.428(3)
C2 C7 1.506(3)
C3 C4 1.435(3)
C3 C8 1.506(3)
C4 C5 1.417(3)
C4 C9 1.502(3)
C5 C10 1.496(3)
C6 H6A 0.9800
C6 H6B 0.9800
C6 H6C 0.9800
C7 H7A 0.9800
C7 H7B 0.9800
C7 H7C 0.9800
C8 H8A 0.9800
C8 H8B 0.9800
C8 H8C 0.9800
C9 H9A 0.9800
C9 H9B 0.9800
C9 H9C 0.9800
C10 H10A 0.9800
C10 H10B 0.9800
C10 H10C 0.9800
C11 C12 1.523(3)
C11 H11A 0.9900
C11 H11B 0.9900
C12 H12A 0.9900
C12 H12B 0.9900
C13 C18 1.393(3)
C13 C14 1.397(3)
C14 C15 1.385(3)
C14 H14 0.9500
C15 C16 1.374(3)
C15 H15 0.9500
C16 C17 1.375(3)
C16 H16 0.9500
C17 C18 1.387(3)
C17 H17 0.9500
C18 H18 0.9500
C19 C24 1.390(3)
C19 C20 1.404(3)
C20 C21 1.386(3)
C20 H20 0.9500
C21 C22 1.383(3)
C21 H21 0.9500
C22 C23 1.381(3)
C22 H22 0.9500
C23 C24 1.391(3)
C23 H23 0.9500
C24 H24 0.9500
C25 C30 1.396(3)
C25 C26 1.401(3)
C26 C27 1.384(3)
C26 H26 0.9500
C27 C28 1.384(3)
C27 H27 0.9500
C28 C29 1.385(3)
C28 H28 0.9500
C29 C30 1.380(3)
C29 H29 0.9500
C30 H30 0.9500
C31 C36 1.391(3)
C31 C32 1.397(3)
C32 C33 1.385(3)
C32 H32 0.9500
C33 C34 1.390(3)
C33 H33 0.9500
C34 C35 1.374(3)
C34 H34 0.9500
C35 C36 1.395(3)
C35 H35 0.9500
C36 H36 0.9500
C37 C38 1.218(3)
C38 C39 1.436(3)
C39 C44 1.402(3)
C39 C40 1.403(3)
C40 C41 1.384(3)
C40 H40 0.9500
C41 C42 1.399(3)
C41 H41 0.9500
C42 C43 1.404(3)
C42 H42 0.9500
C43 C44 1.400(3)
C43 C45 1.451(3)
C44 H44 0.9500
C45 C46 1.191(4)
C46 H46 0.9500

loop_
_geom_torsion_atom_site_label_1
_geom_torsion_atom_site_label_2
_geom_torsion_atom_site_label_3
_geom_torsion_atom_site_label_4
_geom_torsion
C37 Fe1 P1 C19 -49.80(10)
C1 Fe1 P1 C19 41.3(2)
C2 Fe1 P1 C19 129.04(11)
C3 Fe1 P1 C19 104.85(10)
C5 Fe1 P1 C19 32.20(10)
C4 Fe1 P1 C19 64.70(9)
P2 Fe1 P1 C19 -135.48(8)
C37 Fe1 P1 C13 -174.92(10)
C1 Fe1 P1 C13 -83.8(2)
C2 Fe1 P1 C13 3.91(12)
C3 Fe1 P1 C13 -20.28(10)
C5 Fe1 P1 C13 -92.92(10)
C4 Fe1 P1 C13 -60.42(9)
P2 Fe1 P1 C13 99.40(8)
C37 Fe1 P1 C11 66.77(10)
C1 Fe1 P1 C11 157.9(2)
C2 Fe1 P1 C11 -114.39(11)
C3 Fe1 P1 C11 -138.58(9)
C5 Fe1 P1 C11 148.77(10)
C4 Fe1 P1 C11 -178.73(9)
P2 Fe1 P1 C11 -18.91(8)
C37 Fe1 P2 C25 65.69(9)
C1 Fe1 P2 C25 -27.55(9)
C2 Fe1 P2 C25 -66.43(9)
C3 Fe1 P2 C25 -100.62(9)
C5 Fe1 P2 C25 -10.42(12)
C4 Fe1 P2 C25 -99.85(17)
P1 Fe1 P2 C25 151.63(7)
C37 Fe1 P2 C12 -51.76(9)
C1 Fe1 P2 C12 -145.01(8)
C2 Fe1 P2 C12 176.12(8)
C3 Fe1 P2 C12 141.92(9)
C5 Fe1 P2 C12 -127.87(11)
C4 Fe1 P2 C12 142.70(17)
P1 Fe1 P2 C12 34.17(7)
C37 Fe1 P2 C31 -166.67(9)
C1 Fe1 P2 C31 100.09(9)
C2 Fe1 P2 C31 61.21(9)
C3 Fe1 P2 C31 27.02(10)
C5 Fe1 P2 C31 117.22(12)
C4 Fe1 P2 C31 27.79(18)
P1 Fe1 P2 C31 -80.73(7)
C37 Fe1 C1 C2 -164.70(12)
C3 Fe1 C1 C2 36.91(11)
C5 Fe1 C1 C2 116.81(16)
C4 Fe1 C1 C2 80.10(12)
P2 Fe1 C1 C2 -78.08(11)
P1 Fe1 C1 C2 105.3(2)
C37 Fe1 C1 C5 78.49(12)
C2 Fe1 C1 C5 -116.81(16)
C3 Fe1 C1 C5 -79.90(12)
C4 Fe1 C1 C5 -36.71(11)
P2 Fe1 C1 C5 165.11(9)
P1 Fe1 C1 C5 -11.5(3)
C37 Fe1 C1 C6 -41.47(18)
C2 Fe1 C1 C6 123.2(2)
C3 Fe1 C1 C6 160.1(2)
C5 Fe1 C1 C6 -120.0(2)
C4 Fe1 C1 C6 -156.67(19)
P2 Fe1 C1 C6 45.15(18)
P1 Fe1 C1 C6 -131.5(2)
C5 C1 C2 C3 2.8(2)
C6 C1 C2 C3 178.53(18)
Fe1 C1 C2 C3 -59.78(13)
C5 C1 C2 C7 -168.11(17)
C6 C1 C2 C7 7.6(3)
Fe1 C1 C2 C7 129.31(19)
C5 C1 C2 Fe1 62.58(13)
C6 C1 C2 Fe1 -121.7(2)
C37 Fe1 C2 C1 20.84(16)
C3 Fe1 C2 C1 -119.52(16)
C5 Fe1 C2 C1 -38.64(11)
C4 Fe1 C2 C1 -81.50(12)
P2 Fe1 C2 C1 110.96(11)
P1 Fe1 C2 C1 -157.59(9)
C37 Fe1 C2 C3 140.37(12)
C1 Fe1 C2 C3 119.52(16)
C5 Fe1 C2 C3 80.88(12)
C4 Fe1 C2 C3 38.02(11)
P2 Fe1 C2 C3 -129.52(10)
P1 Fe1 C2 C3 -38.07(15)
C37 Fe1 C2 C7 -98.4(2)
C1 Fe1 C2 C7 -119.3(2)
C3 Fe1 C2 C7 121.2(2)
C5 Fe1 C2 C7 -157.9(2)
C4 Fe1 C2 C7 159.2(2)
P2 Fe1 C2 C7 -8.33(19)
P1 Fe1 C2 C7 83.1(2)
C1 C2 C3 C4 -1.9(2)
C7 C2 C3 C4 168.97(18)
Fe1 C2 C3 C4 -60.82(13)
C1 C2 C3 C8 -169.88(18)
C7 C2 C3 C8 1.0(3)
Fe1 C2 C3 C8 131.2(2)
C1 C2 C3 Fe1 58.94(13)
C7 C2 C3 Fe1 -130.21(19)
C37 Fe1 C3 C2 -88.25(19)
C1 Fe1 C3 C2 -37.15(11)
C5 Fe1 C3 C2 -80.65(12)
C4 Fe1 C3 C2 -117.80(16)
P2 Fe1 C3 C2 61.76(12)
P1 Fe1 C3 C2 156.56(10)
C37 Fe1 C3 C4 29.6(2)
C1 Fe1 C3 C4 80.65(12)
C2 Fe1 C3 C4 117.80(16)
C5 Fe1 C3 C4 37.15(11)
P2 Fe1 C3 C4 179.56(9)
P1 Fe1 C3 C4 -85.64(11)
C37 Fe1 C3 C8 148.79(19)
C1 Fe1 C3 C8 -160.1(2)
C2 Fe1 C3 C8 -123.0(2)
C5 Fe1 C3 C8 156.4(2)
C4 Fe1 C3 C8 119.2(2)
P2 Fe1 C3 C8 -61.2(2)
P1 Fe1 C3 C8 33.6(2)
C2 C3 C4 C5 0.2(2)
C8 C3 C4 C5 168.64(17)
Fe1 C3 C4 C5 -60.53(13)
C2 C3 C4 C9 -169.94(18)
C8 C3 C4 C9 -1.5(3)
Fe1 C3 C4 C9 129.3(2)
C2 C3 C4 Fe1 60.76(13)
C8 C3 C4 Fe1 -130.84(19)
C37 Fe1 C4 C5 -46.42(14)
C1 Fe1 C4 C5 37.38(11)
C2 Fe1 C4 C5 80.83(12)
C3 Fe1 C4 C5 118.72(16)
P2 Fe1 C4 C5 117.66(16)
P1 Fe1 C4 C5 -136.58(10)
C37 Fe1 C4 C3 -165.14(11)
C1 Fe1 C4 C3 -81.34(12)
C2 Fe1 C4 C3 -37.89(11)
C5 Fe1 C4 C3 -118.72(16)
P2 Fe1 C4 C3 -1.1(2)
P1 Fe1 C4 C3 104.70(11)
C37 Fe1 C4 C9 75.0(2)
C1 Fe1 C4 C9 158.8(2)
C2 Fe1 C4 C9 -157.7(2)
C3 Fe1 C4 C9 -119.9(2)
C5 Fe1 C4 C9 121.4(2)
P2 Fe1 C4 C9 -120.91(19)
P1 Fe1 C4 C9 -15.2(2)
C3 C4 C5 C1 1.5(2)
C9 C4 C5 C1 171.55(18)
Fe1 C4 C5 C1 -58.87(13)
C3 C4 C5 C10 -174.30(18)
C9 C4 C5 C10 -4.2(3)
Fe1 C4 C5 C10 125.3(2)
C3 C4 C5 Fe1 60.37(13)
C9 C4 C5 Fe1 -129.6(2)
C2 C1 C5 C4 -2.7(2)
C6 C1 C5 C4 -178.52(17)
Fe1 C1 C5 C4 59.88(13)
C2 C1 C5 C10 173.27(18)
C6 C1 C5 C10 -2.6(3)
Fe1 C1 C5 C10 -124.20(19)
C2 C1 C5 Fe1 -62.53(13)
C6 C1 C5 Fe1 121.60(19)
C37 Fe1 C5 C4 138.80(12)
C1 Fe1 C5 C4 -119.41(16)
C2 Fe1 C5 C4 -80.86(12)
C3 Fe1 C5 C4 -37.61(11)
P2 Fe1 C5 C4 -145.35(10)
P1 Fe1 C5 C4 57.13(12)
C37 Fe1 C5 C1 -101.79(12)
C2 Fe1 C5 C1 38.55(11)
C3 Fe1 C5 C1 81.79(12)
C4 Fe1 C5 C1 119.41(16)
P2 Fe1 C5 C1 -25.94(16)
P1 Fe1 C5 C1 176.53(9)
C37 Fe1 C5 C10 16.3(2)
C1 Fe1 C5 C10 118.1(2)
C2 Fe1 C5 C10 156.7(2)
C3 Fe1 C5 C10 -160.1(2)
C4 Fe1 C5 C10 -122.5(2)
P2 Fe1 C5 C10 92.2(2)
P1 Fe1 C5 C10 -65.3(2)
C19 P1 C11 C12 124.81(15)
C13 P1 C11 C12 -132.11(15)
Fe1 P1 C11 C12 -3.68(17)
P1 C11 C12 P2 29.77(18)
C25 P2 C12 C11 -170.93(14)
C31 P2 C12 C11 83.10(15)
Fe1 P2 C12 C11 -44.83(15)
C19 P1 C13 C18 -43.96(17)
C11 P1 C13 C18 -147.91(16)
Fe1 P1 C13 C18 90.55(16)
C19 P1 C13 C14 140.57(17)
C11 P1 C13 C14 36.62(18)
Fe1 P1 C13 C14 -84.93(17)
C18 C13 C14 C15 -1.0(3)
P1 C13 C14 C15 174.58(16)
C13 C14 C15 C16 -0.3(3)
C14 C15 C16 C17 0.4(3)
C15 C16 C17 C18 0.8(3)
C16 C17 C18 C13 -2.2(3)
C14 C13 C18 C17 2.3(3)
P1 C13 C18 C17 -173.42(16)
C13 P1 C19 C24 132.53(17)
C11 P1 C19 C24 -122.07(18)
Fe1 P1 C19 C24 -1.4(2)
C13 P1 C19 C20 -50.10(18)
C11 P1 C19 C20 55.30(19)
Fe1 P1 C19 C20 175.98(14)
C24 C19 C20 C21 0.7(3)
P1 C19 C20 C21 -176.73(18)
C19 C20 C21 C22 -0.6(4)
C20 C21 C22 C23 0.2(4)
C21 C22 C23 C24 0.0(4)
C20 C19 C24 C23 -0.5(3)
P1 C19 C24 C23 176.89(17)
C22 C23 C24 C19 0.1(3)
C12 P2 C25 C30 -138.15(16)
C31 P2 C25 C30 -33.39(18)
Fe1 P2 C25 C30 102.78(16)
C12 P2 C25 C26 48.52(17)
C31 P2 C25 C26 153.28(16)
Fe1 P2 C25 C26 -70.55(16)
C30 C25 C26 C27 0.0(3)
P2 C25 C26 C27 173.62(15)
C25 C26 C27 C28 -0.9(3)
C26 C27 C28 C29 0.7(3)
C27 C28 C29 C30 0.3(3)
C28 C29 C30 C25 -1.1(3)
C26 C25 C30 C29 0.9(3)
P2 C25 C30 C29 -172.53(16)
C25 P2 C31 C36 132.21(15)
C12 P2 C31 C36 -120.31(16)
Fe1 P2 C31 C36 -2.11(18)
C25 P2 C31 C32 -52.25(18)
C12 P2 C31 C32 55.22(18)
Fe1 P2 C31 C32 173.43(14)
C36 C31 C32 C33 -0.1(3)
P2 C31 C32 C33 -175.65(15)
C31 C32 C33 C34 -0.4(3)
C32 C33 C34 C35 0.3(3)
C33 C34 C35 C36 0.3(3)
C32 C31 C36 C35 0.7(3)
P2 C31 C36 C35 176.41(15)
C34 C35 C36 C31 -0.8(3)
C44 C39 C40 C41 5.1(3)
C38 C39 C40 C41 -180.0(2)
C39 C40 C41 C42 -3.6(3)
C40 C41 C42 C43 -2.1(4)
C41 C42 C43 C44 6.2(4)
C41 C42 C43 C45 -170.4(2)
C42 C43 C44 C39 -4.6(4)
C45 C43 C44 C39 172.0(2)
C40 C39 C44 C43 -0.9(3)
C38 C39 C44 C43 -175.8(2)
